data_2215668
loop_
_publ_author_name
'Brown, Jolene M.'
'Nicholson, Brian K.'

_publ_section_title
;Tris(<i>tert</i>-butylisonitrile)hexacarbonyl-\m~3~-ethylidyne-<i>triangulo</i>-tricobalt(I)(3
 <i>Co{---</i>Co})
;
_journal_coeditor_code SJ2355
_journal_issue 10
_journal_name_full 'Acta Crystallographica Section E'
_journal_page_first m2542
_journal_page_last m2542
_journal_paper_doi 10.1107/S1600536807044261
_journal_volume 63
_journal_year 2007
_chemical_formula_iupac '[Co3 (C2 H3) (C5 H9 N)3 (C O)6]'
_chemical_formula_moiety 'C23 H30 Co3 N3 O6'
_chemical_formula_sum 'C23 H30 Co3 N3 O6'
_chemical_formula_weight 621.29
_chemical_name_systematic
;
tris(<i>tert</i>-butylisonitrile)hexacarbonyl-\m~3~-ethylidyne-
triangulo-tricobalt(I)(3 Co---Co)
;
_space_group_IT_number 161
_symmetry_cell_setting trigonal
_symmetry_space_group_name_Hall 'R 3 -2"c'
_symmetry_space_group_name_H-M 'R 3 c :H'
_atom_sites_solution_hydrogens geom
_atom_sites_solution_primary direct
_atom_sites_solution_secondary difmap
_audit_creation_method SHELXL97
_cell_angle_alpha 90.00
_cell_angle_beta 90.00
_cell_angle_gamma 120.00
_cell_formula_units_Z 6
_cell_length_a 16.9804(6)
_cell_length_b 16.9804(6)
_cell_length_c 17.4605(11)
_cell_measurement_reflns_used 5750
_cell_measurement_temperature 293(2)
_cell_measurement_theta_max 26.4
_cell_measurement_theta_min 2.4
_cell_volume 4360.0(4)
_computing_cell_refinement 'SAINT (Bruker 2001)'
_computing_data_collection 'SMART (Bruker 2001)'
_computing_data_reduction 'SAINT (Bruker 2001)'
_computing_molecular_graphics 'ORTEP-3 for Windows (Farrugia, 1997)'
_computing_publication_material 'WinGX (Version 1.70.01; Farrugia, 1999)'
_computing_structure_refinement 'SHELXL97 (Sheldrick, 1997)'
_computing_structure_solution 'SHELXS97 (Sheldrick, 1997)'
_diffrn_ambient_temperature 293(2)
_diffrn_measured_fraction_theta_full 1.000
_diffrn_measured_fraction_theta_max 1.000
_diffrn_measurement_device_type 'Siemens SMART CCD'
_diffrn_measurement_method multi-scan
_diffrn_radiation_monochromator graphite
_diffrn_radiation_source 'fine-focus sealed tube'
_diffrn_radiation_type MoK\a
_diffrn_radiation_wavelength 0.71073
_diffrn_reflns_av_R_equivalents 0.0360
_diffrn_reflns_av_sigmaI/netI 0.0258
_diffrn_reflns_limit_h_max 20
_diffrn_reflns_limit_h_min -21
_diffrn_reflns_limit_k_max 21
_diffrn_reflns_limit_k_min -21
_diffrn_reflns_limit_l_max 21
_diffrn_reflns_limit_l_min -21
_diffrn_reflns_number 10767
_diffrn_reflns_theta_full 26.38
_diffrn_reflns_theta_max 26.38
_diffrn_reflns_theta_min 2.40
_diffrn_standards_number 0
_exptl_absorpt_coefficient_mu 1.729
_exptl_absorpt_correction_T_max 0.830
_exptl_absorpt_correction_T_min 0.672
_exptl_absorpt_correction_type multi-scan
_exptl_absorpt_process_details '(SADABS; Sheldrick, 2004)'
_exptl_crystal_colour black
_exptl_crystal_density_diffrn 1.420
_exptl_crystal_density_method 'not measured'
_exptl_crystal_description 'hexagonal rod'
_exptl_crystal_F_000 1908
_exptl_crystal_size_max 0.54
_exptl_crystal_size_mid 0.13
_exptl_crystal_size_min 0.11
_refine_diff_density_max 0.211
_refine_diff_density_min -0.159
_refine_ls_abs_structure_details 'Flack (1983), with 989 Friedel pairs'
_refine_ls_abs_structure_Flack 0.01(2)
_refine_ls_extinction_method none
_refine_ls_goodness_of_fit_ref 1.001
_refine_ls_hydrogen_treatment constr
_refine_ls_matrix_type full
_refine_ls_number_parameters 134
_refine_ls_number_reflns 1991
_refine_ls_number_restraints 1
_refine_ls_restrained_S_all 1.001
_refine_ls_R_factor_all 0.0322
_refine_ls_R_factor_gt 0.0247
_refine_ls_shift/su_max 0.002
_refine_ls_shift/su_mean 0.000
_refine_ls_structure_factor_coef Fsqd
_refine_ls_weighting_details 'calc w = 1/[\s^2^(Fo^2^)+(0.0388P)^2^] where P=(Fo^2^+2Fc^2^)/3'
_refine_ls_weighting_scheme calc
_refine_ls_wR_factor_gt 0.0561
_refine_ls_wR_factor_ref 0.0592
_reflns_number_gt 1757
_reflns_number_total 1991
_reflns_threshold_expression I>2\s(I)
_cod_data_source_file sj2355.cif
_cod_data_source_block I
_cod_original_sg_symbol_H-M 'R 3c'
_cod_database_code 2215668
_cod_database_fobs_code 2215668

loop_
_symmetry_equiv_pos_as_xyz
'x, y, z'
'-y, x-y, z'
'-x+y, -x, z'
'-y, -x, z+1/2'
'-x+y, y, z+1/2'
'x, x-y, z+1/2'
'x+2/3, y+1/3, z+1/3'
'-y+2/3, x-y+1/3, z+1/3'
'-x+y+2/3, -x+1/3, z+1/3'
'-y+2/3, -x+1/3, z+5/6'
'-x+y+2/3, y+1/3, z+5/6'
'x+2/3, x-y+1/3, z+5/6'
'x+1/3, y+2/3, z+2/3'
'-y+1/3, x-y+2/3, z+2/3'
'-x+y+1/3, -x+2/3, z+2/3'
'-y+1/3, -x+2/3, z+7/6'
'-x+y+1/3, y+2/3, z+7/6'
'x+1/3, x-y+2/3, z+7/6'

loop_
_atom_site_type_symbol
_atom_site_label
_atom_site_fract_x
_atom_site_fract_y
_atom_site_fract_z
_atom_site_U_iso_or_equiv
_atom_site_adp_type
_atom_site_calc_flag
_atom_site_refinement_flags
_atom_site_occupancy
_atom_site_disorder_assembly
_atom_site_disorder_group
Co Co1 0.92643(2) 0.01828(2) 0.164850(14) 0.04289(10) Uani d . 1 . .
N N1 0.91952(19) 0.17320(19) 0.24181(17) 0.0676(7) Uani d . 1 A .
C C1 1.0000 0.0000 0.2372(3) 0.0441(9) Uani d S 1 . .
C C2 1.0000 0.0000 0.3218(3) 0.0698(14) Uani d S 1 . .
H H2A 1.0116 0.0581 0.3401 0.105 Uiso calc PR 0.333 . .
H H2B 1.0466 -0.0116 0.3401 0.105 Uiso calc PR 0.333 . .
H H2C 0.9419 -0.0466 0.3401 0.105 Uiso calc PR 0.333 . .
C C3 0.92327(19) 0.1150(2) 0.21234(18) 0.0557(7) Uani d . 1 . .
C C4 0.9179(2) 0.2509(2) 0.27631(19) 0.0684(9) Uani d . 1 . .
C C11 0.9168(2) 0.0388(2) 0.06419(19) 0.0593(7) Uani d . 1 . .
O O11 0.9109(2) 0.0514(2) 0.00155(15) 0.0992(9) Uani d . 1 . .
C C12 0.8144(2) -0.0659(2) 0.18837(19) 0.0618(8) Uani d . 1 . .
O O12 0.74179(17) -0.1194(2) 0.2037(2) 0.1022(10) Uani d . 1 . .
C C5 0.9649(10) 0.3290(5) 0.2265(6) 0.120(5) Uani d P 0.640(16) A 1
H H51 0.9328 0.3171 0.1788 0.180 Uiso calc PR 0.640(16) A 1
H H52 1.0255 0.3405 0.2172 0.180 Uiso calc PR 0.640(16) A 1
H H53 0.9676 0.3812 0.2506 0.180 Uiso calc PR 0.640(16) A 1
C C6 0.9631(13) 0.2680(9) 0.3533(7) 0.166(8) Uani d P 0.640(16) A 1
H H61 0.9298 0.2155 0.3853 0.249 Uiso calc PR 0.640(16) A 1
H H62 0.9643 0.3197 0.3768 0.249 Uiso calc PR 0.640(16) A 1
H H63 1.0243 0.2797 0.3470 0.249 Uiso calc PR 0.640(16) A 1
C C7 0.8180(6) 0.2243(6) 0.2791(9) 0.135(6) Uani d P 0.640(16) A 1
H H71 0.7858 0.1729 0.3124 0.202 Uiso calc PR 0.640(16) A 1
H H72 0.7926 0.2086 0.2285 0.202 Uiso calc PR 0.640(16) A 1
H H73 0.8126 0.2745 0.2980 0.202 Uiso calc PR 0.640(16) A 1
C C5A 1.0165(10) 0.3310(10) 0.2776(15) 0.126(10) Uani d P 0.360(16) A 2
H H51A 1.0400 0.3441 0.2263 0.188 Uiso calc PR 0.360(16) A 2
H H52A 1.0533 0.3150 0.3083 0.188 Uiso calc PR 0.360(16) A 2
H H53A 1.0176 0.3836 0.2989 0.188 Uiso calc PR 0.360(16) A 2
C C6A 0.8664(11) 0.2787(10) 0.2206(10) 0.100(7) Uani d P 0.360(16) A 2
H H61A 0.8968 0.2940 0.1719 0.150 Uiso calc PR 0.360(16) A 2
H H62A 0.8646 0.3304 0.2407 0.150 Uiso calc PR 0.360(16) A 2
H H63A 0.8054 0.2290 0.2142 0.150 Uiso calc PR 0.360(16) A 2
C C7A 0.875(2) 0.2261(16) 0.3488(9) 0.154(13) Uani d P 0.360(16) A 2
H H71A 0.9097 0.2094 0.3820 0.231 Uiso calc PR 0.360(16) A 2
H H72A 0.8149 0.1754 0.3432 0.231 Uiso calc PR 0.360(16) A 2
H H73A 0.8727 0.2766 0.3706 0.231 Uiso calc PR 0.360(16) A 2

loop_
_atom_site_aniso_label
_atom_site_aniso_U_11
_atom_site_aniso_U_22
_atom_site_aniso_U_33
_atom_site_aniso_U_12
_atom_site_aniso_U_13
_atom_site_aniso_U_23
Co1 0.03864(19) 0.04002(19) 0.05232(16) 0.02140(15) -0.00286(15) -0.00329(17)
N1 0.0639(16) 0.0525(15) 0.0928(18) 0.0338(14) -0.0040(15) -0.0173(14)
C1 0.0416(13) 0.0416(13) 0.049(2) 0.0208(7) 0.000 0.000
C2 0.077(2) 0.077(2) 0.055(3) 0.0386(11) 0.000 0.000
C3 0.0456(15) 0.0494(16) 0.0751(18) 0.0259(14) -0.0041(13) -0.0059(14)
C4 0.078(2) 0.0545(18) 0.081(2) 0.0398(18) -0.0010(18) -0.0181(16)
C11 0.0538(18) 0.0548(17) 0.067(2) 0.0257(14) -0.0064(14) 0.0037(14)
O11 0.105(2) 0.111(2) 0.0676(16) 0.0438(19) -0.0143(14) 0.0177(15)
C12 0.0504(19) 0.0576(18) 0.083(2) 0.0312(16) 0.0002(15) 0.0059(14)
O12 0.0457(14) 0.0793(18) 0.171(3) 0.0234(13) 0.0190(16) 0.0303(18)
C5 0.169(15) 0.064(5) 0.121(6) 0.054(7) 0.021(7) 0.002(4)
C6 0.29(2) 0.143(12) 0.095(7) 0.132(15) -0.076(12) -0.049(8)
C7 0.096(6) 0.085(6) 0.237(18) 0.056(5) 0.031(7) -0.024(8)
C5A 0.087(9) 0.075(9) 0.21(3) 0.038(7) -0.026(10) -0.075(13)
C6A 0.104(14) 0.079(11) 0.141(12) 0.063(12) -0.024(10) -0.024(9)
C7A 0.31(4) 0.132(16) 0.074(13) 0.15(2) 0.067(19) 0.015(11)

loop_
_atom_type_symbol
_atom_type_description
_atom_type_scat_dispersion_real
_atom_type_scat_dispersion_imag
_atom_type_scat_source
C C 0.0033 0.0016 'International Tables Vol C Tables 4.2.6.8 and 6.1.1.4'
H H 0.0000 0.0000 'International Tables Vol C Tables 4.2.6.8 and 6.1.1.4'
N N 0.0061 0.0033 'International Tables Vol C Tables 4.2.6.8 and 6.1.1.4'
O O 0.0106 0.0060 'International Tables Vol C Tables 4.2.6.8 and 6.1.1.4'
Co Co 0.3494 0.9721 'International Tables Vol C Tables 4.2.6.8 and 6.1.1.4'

loop_
_geom_angle_atom_site_label_1
_geom_angle_atom_site_label_2
_geom_angle_atom_site_label_3
_geom_angle_site_symmetry_1
_geom_angle_site_symmetry_3
_geom_angle
C12 Co1 C11 . . 102.54(15)
C12 Co1 C3 . . 96.66(13)
C11 Co1 C3 . . 102.54(14)
C12 Co1 C1 . . 104.04(11)
C11 Co1 C1 . . 143.23(15)
C3 Co1 C1 . . 99.12(12)
C12 Co1 Co1 . 3_765 150.03(10)
C11 Co1 Co1 . 3_765 96.93(10)
C3 Co1 Co1 . 3_765 101.12(9)
C1 Co1 Co1 . 3_765 49.53(8)
C12 Co1 Co1 . 2_645 92.89(10)
C11 Co1 Co1 . 2_645 104.41(11)
C3 Co1 Co1 . 2_645 148.64(9)
Co1 Co1 Co1 3_765 2_645 60.0
C3 N1 C4 . . 176.9(4)
C2 C1 Co1 . . 131.45(10)
Co1 C1 Co1 2_645 . 80.95(16)
C1 C2 H2A . . 109.5
C1 C2 H2B . . 109.5
H2A C2 H2B . . 109.5
C1 C2 H2C . . 109.5
H2A C2 H2C . . 109.5
H2B C2 H2C . . 109.5
N1 C3 Co1 . . 178.6(3)
C7A C4 N1 . . 109.7(8)
C5 C4 N1 . . 109.2(4)
C5 C4 C6 . . 111.5(7)
N1 C4 C6 . . 107.7(6)
C5 C4 C7 . . 108.3(8)
N1 C4 C7 . . 105.4(4)
C6 C4 C7 . . 114.5(9)
C7A C4 C6A . . 112.1(14)
N1 C4 C6A . . 106.7(5)
C7A C4 C5A . . 114.7(15)
N1 C4 C5A . . 107.4(5)
C6A C4 C5A . . 105.9(11)
O11 C11 Co1 . . 179.9(4)
O12 C12 Co1 . . 179.1(3)
C4 C5 H51 . . 109.5
C4 C5 H52 . . 109.5
H51 C5 H52 . . 109.5
C4 C5 H53 . . 109.5
H51 C5 H53 . . 109.5
H52 C5 H53 . . 109.5
C4 C6 H61 . . 109.5
C4 C6 H62 . . 109.5
H61 C6 H62 . . 109.5
C4 C6 H63 . . 109.5
H61 C6 H63 . . 109.5
H62 C6 H63 . . 109.5
C4 C7 H71 . . 109.5
C4 C7 H72 . . 109.5
H71 C7 H72 . . 109.5
C4 C7 H73 . . 109.5
H71 C7 H73 . . 109.5
H72 C7 H73 . . 109.5
C4 C5A H51A . . 109.5
C4 C5A H52A . . 109.5
H51A C5A H52A . . 109.5
C4 C5A H53A . . 109.5
H51A C5A H53A . . 109.5
H52A C5A H53A . . 109.5
C4 C6A H61A . . 109.5
C4 C6A H62A . . 109.5
H61A C6A H62A . . 109.5
C4 C6A H63A . . 109.5
H61A C6A H63A . . 109.5
H62A C6A H63A . . 109.5
C4 C7A H71A . . 109.5
C4 C7A H72A . . 109.5
H71A C7A H72A . . 109.5
C4 C7A H73A . . 109.5
H71A C7A H73A . . 109.5
H72A C7A H73A . . 109.5

loop_
_geom_bond_atom_site_label_1
_geom_bond_atom_site_label_2
_geom_bond_site_symmetry_2
_geom_bond_distance
Co1 C12 . 1.764(3)
Co1 C11 . 1.815(3)
Co1 C3 . 1.865(3)
Co1 C1 . 1.908(3)
Co1 Co1 3_765 2.4769(6)
N1 C3 . 1.143(4)
N1 C4 . 1.464(4)
C1 C2 . 1.477(8)
C2 H2A . 0.9600
C2 H2B . 0.9600
C2 H2C . 0.9600
C4 C7A . 1.413(16)
C4 C5 . 1.446(8)
C4 C6 . 1.503(10)
C4 C7 . 1.522(9)
C4 C6A . 1.532(14)
C4 C5A . 1.541(14)
C11 O11 . 1.129(4)
C12 O12 . 1.139(4)
C5 H51 . 0.9600
C5 H52 . 0.9600
C5 H53 . 0.9600
C6 H61 . 0.9600
C6 H62 . 0.9600
C6 H63 . 0.9600
C7 H71 . 0.9600
C7 H72 . 0.9600
C7 H73 . 0.9600
C5A H51A . 0.9600
C5A H52A . 0.9600
C5A H53A . 0.9600
C6A H61A . 0.9600
C6A H62A . 0.9600
C6A H63A . 0.9600
C7A H71A . 0.9600
C7A H72A . 0.9600
C7A H73A . 0.9600
